data_7035194
loop_
_publ_author_name
'Kang, Liju'
'Chen, Jin'
'Teng, Teng'
'Chen, Xu-Lin'
'Yu, Rongmin'
'Lu, Can-Zhong'

_publ_section_title
;
 Experimental and theoretical studies of highly emissive dinuclear Cu(i)
 halide complexes with delayed fluorescence.
;
_journal_issue 25
_journal_name_full 'Dalton transactions (Cambridge, England : 2003)'
_journal_page_first 11649
_journal_page_last 11659
_journal_paper_doi 10.1039/c5dt01292a
_journal_volume 44
_journal_year 2015
_chemical_formula_sum 'C64 H56 Cu2 I2 P4'
_chemical_formula_weight 1329.85
_chemical_name_systematic
; 
 ? 
;
_space_group_IT_number 13
_symmetry_cell_setting monoclinic
_symmetry_space_group_name_Hall '-P 2yac'
_symmetry_space_group_name_H-M 'P 1 2/n 1'
_atom_sites_solution_hydrogens geom
_atom_sites_solution_primary direct
_atom_sites_solution_secondary difmap
_audit_creation_method SHELXL-97
_audit_update_record
;
2015-03-31 deposited with the CCDC.
2015-05-18 downloaded from the CCDC.
;
_cell_angle_alpha 90.00
_cell_angle_beta 104.156(2)
_cell_angle_gamma 90.00
_cell_formula_units_Z 4
_cell_length_a 21.9969(4)
_cell_length_b 10.4072(2)
_cell_length_c 24.4603(4)
_cell_measurement_reflns_used 10010
_cell_measurement_temperature 100(2)
_cell_measurement_theta_max 76.1500
_cell_measurement_theta_min 3.0790
_cell_volume 5429.56(18)
_computing_cell_refinement
;
CrysAlisPro, Agilent Technologies,
Version 1.171.36.32 (release 02-08-2013 CrysAlis171 .NET)
(compiled Aug  2 2013,16:46:58)
;
_computing_data_collection
;
CrysAlisPro, Agilent Technologies,
Version 1.171.36.32 (release 02-08-2013 CrysAlis171 .NET)
(compiled Aug  2 2013,16:46:58)
;
_computing_data_reduction
;
CrysAlisPro, Agilent Technologies,
Version 1.171.36.32 (release 02-08-2013 CrysAlis171 .NET)
(compiled Aug  2 2013,16:46:58)
;
_computing_structure_refinement 'SHELXL-97 (Sheldrick, 1997)'
_computing_structure_solution 'SHELXS-97 (Sheldrick, 1990)'
_diffrn_ambient_temperature 100(2)
_diffrn_detector_area_resol_mean 10.3503
_diffrn_measured_fraction_theta_full 0.972
_diffrn_measured_fraction_theta_max 0.972
_diffrn_measurement_device_type 'SuperNova, Dual, Cu at zero, Atlas'
_diffrn_radiation_monochromator mirror
_diffrn_radiation_source 'SuperNova (Cu) X-ray Source'
_diffrn_radiation_type 'Cu K\a'
_diffrn_radiation_wavelength 1.5418
_diffrn_reflns_av_R_equivalents 0.0267
_diffrn_reflns_av_sigmaI/netI 0.0364
_diffrn_reflns_limit_h_max 26
_diffrn_reflns_limit_h_min -27
_diffrn_reflns_limit_k_max 13
_diffrn_reflns_limit_k_min -11
_diffrn_reflns_limit_l_max 27
_diffrn_reflns_limit_l_min -30
_diffrn_reflns_number 21433
_diffrn_reflns_theta_full 76.55
_diffrn_reflns_theta_max 76.55
_diffrn_reflns_theta_min 3.11
_exptl_absorpt_coefficient_mu 11.320
_exptl_absorpt_correction_T_max 0.4645
_exptl_absorpt_correction_T_min 0.2105
_exptl_absorpt_correction_type multi-scan
_exptl_absorpt_process_details
;
CrysAlisPro, Agilent Technologies,
Version 1.171.36.32 (release 02-08-2013 CrysAlis171 .NET)
(compiled Aug  2 2013,16:46:58)
Empirical absorption correction using spherical harmonics,
 implemented in SCALE3 ABSPACK scaling algorithm.
;
_exptl_crystal_colour 'pale yellow'
_exptl_crystal_density_diffrn 1.627
_exptl_crystal_density_method 'not measured'
_exptl_crystal_description block
_exptl_crystal_F_000 2656
_exptl_crystal_size_max 0.20
_exptl_crystal_size_mid 0.10
_exptl_crystal_size_min 0.08
_refine_diff_density_max 1.483
_refine_diff_density_min -1.212
_refine_diff_density_rms 0.128
_refine_ls_extinction_method none
_refine_ls_goodness_of_fit_ref 1.031
_refine_ls_hydrogen_treatment constr
_refine_ls_matrix_type full
_refine_ls_number_parameters 649
_refine_ls_number_reflns 11095
_refine_ls_number_restraints 0
_refine_ls_restrained_S_all 1.031
_refine_ls_R_factor_all 0.0441
_refine_ls_R_factor_gt 0.0388
_refine_ls_shift/su_max 0.001
_refine_ls_shift/su_mean 0.000
_refine_ls_structure_factor_coef Fsqd
_refine_ls_weighting_details 'calc w=1/[\s^2^(Fo^2^)+(0.0636P)^2^+5.9085P] where P=(Fo^2^+2Fc^2^)/3'
_refine_ls_weighting_scheme calc
_refine_ls_wR_factor_gt 0.0991
_refine_ls_wR_factor_ref 0.1037
_reflns_number_gt 9965
_reflns_number_total 11095
_reflns_threshold_expression >2sigma(I)
_cod_data_source_file c5dt01292a2.cif
_cod_data_source_block xl
_cod_depositor_comments 'Adding full bibliography for 7035194--7035196.cif.'
_cod_original_cell_volume 5429.56(17)
_cod_original_sg_symbol_H-M P2/n
_cod_database_code 7035194

loop_
_symmetry_equiv_pos_as_xyz
'x, y, z'
'-x+1/2, y, -z+1/2'
'-x, -y, -z'
'x-1/2, -y, z-1/2'

loop_
_atom_site_label
_atom_site_type_symbol
_atom_site_fract_x
_atom_site_fract_y
_atom_site_fract_z
_atom_site_U_iso_or_equiv
_atom_site_adp_type
_atom_site_occupancy
_atom_site_symmetry_multiplicity
_atom_site_calc_flag
_atom_site_refinement_flags
Cu1 Cu 0.70627(2) 0.18105(5) 0.18786(2) 0.01881(11) Uani 1 1 d .
Cu2 Cu 0.19865(2) 0.42243(5) 0.19377(2) 0.01710(11) Uani 1 1 d .
I1 I 0.671919(9) 0.22484(2) 0.281070(9) 0.02158(7) Uani 1 1 d .
I2 I 0.181334(9) 0.47791(2) 0.294310(9) 0.02012(7) Uani 1 1 d .
P1 P 0.68126(4) -0.01402(8) 0.14707(4) 0.01782(17) Uani 1 1 d .
P2 P 0.64776(4) 0.27200(8) 0.10465(4) 0.01760(17) Uani 1 1 d .
P3 P 0.17096(4) 0.22337(8) 0.15764(4) 0.01541(16) Uani 1 1 d .
P4 P 0.12706(4) 0.50531(8) 0.11438(3) 0.01526(16) Uani 1 1 d .
C1 C 0.67741(16) 0.0235(4) 0.07324(15) 0.0200(7) Uani 1 1 d .
C2 C 0.65694(15) 0.1475(3) 0.05362(15) 0.0199(7) Uani 1 1 d .
C3 C 0.65023(17) 0.1760(4) -0.00360(15) 0.0235(7) Uani 1 1 d .
H3A H 0.6347 0.2577 -0.0177 0.028 Uiso 1 1 calc R
C4 C 0.66596(18) 0.0865(4) -0.03974(16) 0.0272(8) Uani 1 1 d .
H4A H 0.6609 0.1073 -0.0784 0.033 Uiso 1 1 calc R
C5 C 0.68900(17) -0.0331(4) -0.01997(16) 0.0251(8) Uani 1 1 d .
H5A H 0.7013 -0.0929 -0.0446 0.030 Uiso 1 1 calc R
C6 C 0.69396(16) -0.0649(4) 0.03639(16) 0.0225(7) Uani 1 1 d .
H6A H 0.7087 -0.1476 0.0498 0.027 Uiso 1 1 calc R
C7 C 0.60403(16) -0.0852(3) 0.14350(16) 0.0195(7) Uani 1 1 d .
C8 C 0.57276(17) -0.1599(4) 0.09784(17) 0.0254(7) Uani 1 1 d .
H8A H 0.5908 -0.1727 0.0667 0.031 Uiso 1 1 calc R
C9 C 0.51555(18) -0.2155(4) 0.09770(19) 0.0300(8) Uani 1 1 d .
H9A H 0.4944 -0.2656 0.0663 0.036 Uiso 1 1 calc R
C10 C 0.48884(18) -0.1986(4) 0.14310(19) 0.0295(8) Uani 1 1 d .
H10A H 0.4498 -0.2377 0.1431 0.035 Uiso 1 1 calc R
C11 C 0.51964(19) -0.1244(4) 0.18834(18) 0.0312(8) Uani 1 1 d .
H11A H 0.5014 -0.1118 0.2193 0.037 Uiso 1 1 calc R
C12 C 0.57725(17) -0.0678(4) 0.18883(17) 0.0255(7) Uani 1 1 d .
H12A H 0.5982 -0.0174 0.2202 0.031 Uiso 1 1 calc R
C13 C 0.73404(17) -0.1525(4) 0.16209(15) 0.0215(7) Uani 1 1 d .
C14 C 0.79783(18) -0.1294(4) 0.16755(19) 0.0297(8) Uani 1 1 d .
H14A H 0.8122 -0.0457 0.1616 0.036 Uiso 1 1 calc R
C15 C 0.84029(19) -0.2312(4) 0.1818(2) 0.0336(9) Uani 1 1 d .
H15A H 0.8835 -0.2182 0.1836 0.040 Uiso 1 1 calc R
C16 C 0.81960(17) -0.3470(4) 0.19298(19) 0.0327(9) Uani 1 1 d .
H16A H 0.8494 -0.4128 0.2068 0.039 Uiso 1 1 calc R
C17 C 0.7564(2) -0.3745(4) 0.1851(2) 0.0372(10) Uani 1 1 d .
H17A H 0.7427 -0.4596 0.1893 0.045 Uiso 1 1 calc R
C18 C 0.71379(19) -0.2750(4) 0.17077(19) 0.0303(9) Uani 1 1 d .
H18A H 0.6704 -0.2908 0.1669 0.036 Uiso 1 1 calc R
C19 C 0.56599(16) 0.2639(4) 0.10849(16) 0.0233(7) Uani 1 1 d .
C20 C 0.52698(18) 0.1662(4) 0.08084(19) 0.0312(9) Uani 1 1 d .
H20A H 0.5412 0.1106 0.0558 0.037 Uiso 1 1 calc R
C21 C 0.46707(19) 0.1496(5) 0.0898(2) 0.0450(13) Uani 1 1 d .
H21A H 0.4410 0.0819 0.0714 0.054 Uiso 1 1 calc R
C22 C 0.4459(2) 0.2314(6) 0.1254(2) 0.0498(15) Uani 1 1 d .
H22A H 0.4055 0.2194 0.1320 0.060 Uiso 1 1 calc R
C23 C 0.4835(2) 0.3308(6) 0.1514(2) 0.0455(13) Uani 1 1 d .
H23A H 0.4679 0.3879 0.1751 0.055 Uiso 1 1 calc R
C24 C 0.54435(18) 0.3504(4) 0.14402(17) 0.0293(8) Uani 1 1 d .
C25 C 0.64987(19) 0.4175(4) 0.06221(16) 0.0255(7) Uani 1 1 d .
C26 C 0.59326(19) 0.4790(4) 0.03455(19) 0.0297(8) Uani 1 1 d .
H26A H 0.5545 0.4491 0.0404 0.036 Uiso 1 1 calc R
C27 C 0.5940(2) 0.5828(4) -0.00104(19) 0.0325(9) Uani 1 1 d .
H27A H 0.5560 0.6241 -0.0194 0.039 Uiso 1 1 calc R
C28 C 0.6505(2) 0.6256(4) -0.00960(19) 0.0333(9) Uani 1 1 d .
H28A H 0.6510 0.6949 -0.0348 0.040 Uiso 1 1 calc R
C29 C 0.7059(2) 0.5691(4) 0.01791(18) 0.0324(9) Uani 1 1 d .
H29A H 0.7444 0.6028 0.0130 0.039 Uiso 1 1 calc R
C30 C 0.70687(19) 0.4622(4) 0.05322(17) 0.0265(8) Uani 1 1 d .
C31 C 0.5825(2) 0.4620(4) 0.17187(18) 0.0345(9) Uani 1 1 d .
H31A H 0.5590 0.5095 0.1945 0.052 Uiso 1 1 calc R
H31B H 0.5918 0.5189 0.1430 0.052 Uiso 1 1 calc R
H31C H 0.6219 0.4306 0.1963 0.052 Uiso 1 1 calc R
C32 C 0.76724(19) 0.3977(4) 0.07909(19) 0.0327(9) Uani 1 1 d .
H32A H 0.7597 0.3256 0.1023 0.049 Uiso 1 1 calc R
H32B H 0.7958 0.4592 0.1027 0.049 Uiso 1 1 calc R
H32C H 0.7861 0.3659 0.0493 0.049 Uiso 1 1 calc R
C33 C 0.15427(14) 0.2562(3) 0.08167(15) 0.0167(6) Uani 1 1 d .
C34 C 0.13019(15) 0.3790(3) 0.06254(14) 0.0174(6) Uani 1 1 d .
C35 C 0.11368(16) 0.4029(4) 0.00423(15) 0.0211(7) Uani 1 1 d .
H35A H 0.0959 0.4835 -0.0092 0.025 Uiso 1 1 calc R
C36 C 0.12271(18) 0.3116(4) -0.03416(16) 0.0247(7) Uani 1 1 d .
H36A H 0.1111 0.3296 -0.0734 0.030 Uiso 1 1 calc R
C37 C 0.14894(17) 0.1932(4) -0.01480(16) 0.0234(7) Uani 1 1 d .
H37A H 0.1568 0.1315 -0.0408 0.028 Uiso 1 1 calc R
C38 C 0.16365(16) 0.1651(3) 0.04249(15) 0.0209(7) Uani 1 1 d .
H38A H 0.1803 0.0831 0.0552 0.025 Uiso 1 1 calc R
C39 C 0.09646(15) 0.1544(3) 0.16471(14) 0.0172(6) Uani 1 1 d .
C40 C 0.06242(16) 0.0667(3) 0.12532(15) 0.0200(7) Uani 1 1 d .
H40A H 0.0779 0.0413 0.0940 0.024 Uiso 1 1 calc R
C41 C 0.00603(17) 0.0170(4) 0.13209(17) 0.0238(7) Uani 1 1 d .
H41A H -0.0165 -0.0440 0.1059 0.029 Uiso 1 1 calc R
C42 C -0.01747(17) 0.0567(4) 0.17737(17) 0.0252(7) Uani 1 1 d .
H42A H -0.0564 0.0237 0.1815 0.030 Uiso 1 1 calc R
C43 C 0.01555(17) 0.1439(4) 0.21638(16) 0.0249(7) Uani 1 1 d .
H43A H -0.0005 0.1703 0.2473 0.030 Uiso 1 1 calc R
C44 C 0.07248(16) 0.1928(4) 0.21004(15) 0.0204(7) Uani 1 1 d .
H44A H 0.0951 0.2526 0.2367 0.025 Uiso 1 1 calc R
C45 C 0.22430(15) 0.0854(3) 0.16765(14) 0.0177(6) Uani 1 1 d .
C46 C 0.28785(16) 0.1094(4) 0.17126(16) 0.0227(7) Uani 1 1 d .
H46A H 0.3017 0.1947 0.1675 0.027 Uiso 1 1 calc R
C47 C 0.33058(17) 0.0090(4) 0.18026(17) 0.0251(8) Uani 1 1 d .
H47A H 0.3735 0.0260 0.1823 0.030 Uiso 1 1 calc R
C48 C 0.31138(17) -0.1163(4) 0.18636(16) 0.0241(7) Uani 1 1 d .
H48A H 0.3408 -0.1847 0.1924 0.029 Uiso 1 1 calc R
C49 C 0.24877(19) -0.1400(4) 0.18345(16) 0.0266(8) Uani 1 1 d .
H49A H 0.2353 -0.2254 0.1878 0.032 Uiso 1 1 calc R
C50 C 0.20526(17) -0.0404(4) 0.17430(16) 0.0230(7) Uani 1 1 d .
H50A H 0.1625 -0.0581 0.1726 0.028 Uiso 1 1 calc R
C51 C 0.04932(15) 0.4886(3) 0.12827(15) 0.0169(6) Uani 1 1 d .
C52 C 0.00872(15) 0.3915(3) 0.10196(14) 0.0187(6) Uani 1 1 d .
H52A H 0.0198 0.3395 0.0740 0.022 Uiso 1 1 calc R
C53 C -0.04784(16) 0.3705(4) 0.11643(16) 0.0240(7) Uani 1 1 d .
H53A H -0.0758 0.3056 0.0979 0.029 Uiso 1 1 calc R
C54 C -0.06299(17) 0.4445(4) 0.15785(18) 0.0264(8) Uani 1 1 d .
H54A H -0.1006 0.4281 0.1692 0.032 Uiso 1 1 calc R
C55 C -0.02317(17) 0.5434(4) 0.18315(16) 0.0253(7) Uani 1 1 d .
H55A H -0.0347 0.5950 0.2110 0.030 Uiso 1 1 calc R
C56 C 0.03322(16) 0.5687(3) 0.16863(15) 0.0190(6) Uani 1 1 d .
C57 C 0.11666(17) 0.6507(3) 0.06999(15) 0.0207(7) Uani 1 1 d .
C58 C 0.05760(18) 0.7079(4) 0.05192(16) 0.0241(7) Uani 1 1 d .
H58A H 0.0230 0.6730 0.0638 0.029 Uiso 1 1 calc R
C59 C 0.04869(19) 0.8148(4) 0.01699(17) 0.0279(8) Uani 1 1 d .
H59A H 0.0083 0.8526 0.0050 0.033 Uiso 1 1 calc R
C60 C 0.0987(2) 0.8657(4) -0.00027(17) 0.0308(8) Uani 1 1 d .
H60A H 0.0928 0.9387 -0.0243 0.037 Uiso 1 1 calc R
C61 C 0.1576(2) 0.8109(4) 0.01738(17) 0.0298(8) Uani 1 1 d .
H61A H 0.1918 0.8473 0.0054 0.036 Uiso 1 1 calc R
C62 C 0.16782(18) 0.7030(4) 0.05245(16) 0.0250(7) Uani 1 1 d .
C63 C 0.07132(17) 0.6834(4) 0.19393(16) 0.0239(7) Uani 1 1 d .
H63A H 0.0514 0.7250 0.2210 0.036 Uiso 1 1 calc R
H63B H 0.0737 0.7443 0.1640 0.036 Uiso 1 1 calc R
H63C H 0.1137 0.6555 0.2133 0.036 Uiso 1 1 calc R
C64 C 0.23170(17) 0.6428(4) 0.06918(17) 0.0269(8) Uani 1 1 d .
H64A H 0.2610 0.6925 0.0531 0.040 Uiso 1 1 calc R
H64B H 0.2295 0.5544 0.0550 0.040 Uiso 1 1 calc R
H64C H 0.2463 0.6422 0.1104 0.040 Uiso 1 1 calc R

loop_
_atom_site_aniso_label
_atom_site_aniso_U_11
_atom_site_aniso_U_22
_atom_site_aniso_U_33
_atom_site_aniso_U_23
_atom_site_aniso_U_13
_atom_site_aniso_U_12
Cu1 0.0163(2) 0.0193(3) 0.0208(2) -0.00147(19) 0.00448(18) -0.00068(19)
Cu2 0.0154(2) 0.0156(2) 0.0195(2) -0.00135(19) 0.00269(18) -0.00057(18)
I1 0.01760(11) 0.02524(13) 0.02197(12) -0.00187(8) 0.00496(8) 0.00203(8)
I2 0.01736(11) 0.02031(12) 0.02195(11) -0.00132(8) 0.00340(8) 0.00139(7)
P1 0.0161(4) 0.0166(4) 0.0209(4) 0.0004(3) 0.0048(3) 0.0005(3)
P2 0.0160(4) 0.0160(4) 0.0210(4) 0.0010(3) 0.0049(3) -0.0005(3)
P3 0.0147(3) 0.0136(4) 0.0181(4) 0.0000(3) 0.0042(3) 0.0005(3)
P4 0.0143(3) 0.0133(4) 0.0182(4) 0.0000(3) 0.0041(3) 0.0005(3)
C1 0.0188(15) 0.0212(17) 0.0200(16) -0.0016(13) 0.0047(12) -0.0049(13)
C2 0.0185(15) 0.0180(16) 0.0230(17) -0.0019(13) 0.0050(12) -0.0043(13)
C3 0.0257(17) 0.0233(18) 0.0212(17) 0.0014(14) 0.0053(13) -0.0044(14)
C4 0.0305(18) 0.027(2) 0.0233(18) -0.0028(15) 0.0052(14) -0.0082(15)
C5 0.0251(17) 0.0267(19) 0.0252(18) -0.0065(15) 0.0092(14) -0.0054(15)
C6 0.0217(15) 0.0194(17) 0.0277(18) -0.0033(14) 0.0088(13) -0.0016(13)
C7 0.0177(14) 0.0136(15) 0.0270(17) 0.0032(13) 0.0050(13) 0.0008(12)
C8 0.0222(16) 0.0258(19) 0.0282(18) -0.0030(15) 0.0058(14) -0.0005(14)
C9 0.0226(17) 0.029(2) 0.036(2) -0.0052(16) 0.0045(15) -0.0049(15)
C10 0.0208(17) 0.026(2) 0.042(2) -0.0005(17) 0.0078(15) -0.0030(15)
C11 0.0260(18) 0.035(2) 0.035(2) -0.0016(17) 0.0125(15) -0.0046(17)
C12 0.0234(17) 0.0263(19) 0.0278(18) 0.0005(15) 0.0082(14) -0.0019(15)
C13 0.0231(16) 0.0206(17) 0.0211(16) -0.0015(13) 0.0059(13) 0.0029(14)
C14 0.0240(17) 0.0207(18) 0.043(2) -0.0040(16) 0.0055(16) 0.0028(15)
C15 0.0216(17) 0.032(2) 0.045(2) -0.0095(18) 0.0047(17) 0.0051(16)
C16 0.0179(17) 0.036(2) 0.041(2) 0.0185(19) 0.0024(15) 0.0118(16)
C17 0.036(2) 0.023(2) 0.057(3) 0.0096(19) 0.020(2) 0.0083(17)
C18 0.0252(18) 0.024(2) 0.044(2) 0.0061(17) 0.0119(17) 0.0068(15)
C19 0.0146(15) 0.0282(19) 0.0277(18) 0.0094(15) 0.0061(13) 0.0026(14)
C20 0.0205(17) 0.029(2) 0.041(2) 0.0130(17) 0.0022(15) 0.0012(15)
C21 0.0171(17) 0.044(3) 0.068(3) 0.030(3) 0.0003(19) -0.0043(17)
C22 0.0171(18) 0.078(4) 0.058(3) 0.037(3) 0.0153(19) 0.006(2)
C23 0.029(2) 0.072(4) 0.042(3) 0.028(2) 0.0201(19) 0.024(2)
C24 0.0232(17) 0.039(2) 0.0269(18) 0.0141(17) 0.0090(14) 0.0118(16)
C25 0.0366(19) 0.0177(17) 0.0247(18) 0.0035(14) 0.0121(15) -0.0025(15)
C26 0.0294(19) 0.027(2) 0.035(2) 0.0042(16) 0.0124(16) -0.0016(16)
C27 0.0313(19) 0.027(2) 0.036(2) 0.0057(17) 0.0036(16) 0.0017(16)
C28 0.038(2) 0.026(2) 0.038(2) 0.0003(17) 0.0117(17) -0.0074(17)
C29 0.040(2) 0.028(2) 0.032(2) 0.0029(17) 0.0130(17) -0.0014(17)
C30 0.0317(19) 0.0240(19) 0.0241(18) -0.0007(15) 0.0072(15) -0.0028(15)
C31 0.041(2) 0.033(2) 0.030(2) 0.0015(17) 0.0114(17) 0.0189(18)
C32 0.0304(19) 0.033(2) 0.034(2) 0.0067(17) 0.0076(16) -0.0038(17)
C33 0.0133(13) 0.0144(15) 0.0226(16) 0.0006(13) 0.0050(12) 0.0009(12)
C34 0.0146(13) 0.0173(16) 0.0205(16) -0.0001(13) 0.0044(12) 0.0003(12)
C35 0.0217(15) 0.0214(17) 0.0203(16) 0.0037(13) 0.0054(13) 0.0021(13)
C36 0.0285(17) 0.0259(19) 0.0205(17) -0.0019(14) 0.0073(14) -0.0013(15)
C37 0.0277(17) 0.0224(18) 0.0223(17) -0.0049(14) 0.0105(14) 0.0009(14)
C38 0.0214(15) 0.0183(16) 0.0234(17) -0.0002(13) 0.0063(13) 0.0015(13)
C39 0.0157(14) 0.0130(15) 0.0223(16) 0.0023(12) 0.0038(12) 0.0007(12)
C40 0.0205(15) 0.0168(16) 0.0217(16) -0.0011(13) 0.0036(13) -0.0001(13)
C41 0.0212(16) 0.0191(17) 0.0291(19) 0.0019(14) 0.0023(14) -0.0023(13)
C42 0.0198(16) 0.0261(19) 0.0297(19) 0.0039(15) 0.0062(14) -0.0040(14)
C43 0.0239(17) 0.0260(19) 0.0259(18) 0.0013(15) 0.0083(14) -0.0003(14)
C44 0.0198(15) 0.0205(17) 0.0207(16) 0.0033(13) 0.0043(13) -0.0014(13)
C45 0.0191(15) 0.0162(16) 0.0172(15) 0.0004(12) 0.0035(12) 0.0025(12)
C46 0.0204(16) 0.0176(17) 0.0294(18) -0.0005(14) 0.0044(13) 0.0015(13)
C47 0.0170(15) 0.0263(19) 0.0309(19) -0.0012(15) 0.0033(14) 0.0039(14)
C48 0.0272(17) 0.0209(18) 0.0241(17) 0.0002(14) 0.0061(14) 0.0097(14)
C49 0.0340(19) 0.0177(17) 0.0277(19) 0.0064(14) 0.0067(15) 0.0044(15)
C50 0.0228(16) 0.0195(17) 0.0285(18) 0.0031(14) 0.0099(14) 0.0019(14)
C51 0.0135(14) 0.0172(16) 0.0203(16) 0.0023(12) 0.0045(12) 0.0017(12)
C52 0.0173(14) 0.0182(16) 0.0206(16) 0.0013(13) 0.0044(12) 0.0007(12)
C53 0.0182(15) 0.0217(18) 0.0306(19) 0.0016(15) 0.0032(13) -0.0013(14)
C54 0.0185(16) 0.0268(19) 0.037(2) 0.0047(16) 0.0121(14) 0.0022(14)
C55 0.0229(17) 0.0288(19) 0.0263(18) 0.0006(15) 0.0101(14) 0.0058(15)
C56 0.0202(15) 0.0150(15) 0.0207(16) 0.0016(13) 0.0031(12) 0.0030(13)
C57 0.0264(17) 0.0155(16) 0.0190(15) -0.0014(13) 0.0032(13) -0.0016(13)
C58 0.0286(18) 0.0179(17) 0.0244(18) -0.0010(14) 0.0039(14) 0.0004(14)
C59 0.0337(19) 0.0185(18) 0.0266(18) -0.0024(15) -0.0018(15) 0.0036(15)
C60 0.044(2) 0.0177(18) 0.0262(19) 0.0042(15) 0.0008(16) -0.0045(16)
C61 0.036(2) 0.0247(19) 0.0262(19) 0.0032(16) 0.0038(15) -0.0098(16)
C62 0.0284(18) 0.0218(18) 0.0241(18) 0.0010(14) 0.0050(14) -0.0045(14)
C63 0.0253(17) 0.0187(17) 0.0265(18) -0.0058(14) 0.0038(14) 0.0027(14)
C64 0.0257(17) 0.0272(19) 0.0285(19) 0.0041(15) 0.0079(14) -0.0054(15)

loop_
_atom_type_symbol
_atom_type_description
_atom_type_scat_dispersion_real
_atom_type_scat_dispersion_imag
_atom_type_scat_source
C C 0.0181 0.0091 'International Tables Vol C Tables 4.2.6.8 and 6.1.1.4'
H H 0.0000 0.0000 'International Tables Vol C Tables 4.2.6.8 and 6.1.1.4'
P P 0.2955 0.4335 'International Tables Vol C Tables 4.2.6.8 and 6.1.1.4'
Cu Cu -1.9646 0.5888 'International Tables Vol C Tables 4.2.6.8 and 6.1.1.4'
I I -0.3257 6.8362 'International Tables Vol C Tables 4.2.6.8 and 6.1.1.4'

loop_
_geom_angle_atom_site_label_1
_geom_angle_atom_site_label_2
_geom_angle_atom_site_label_3
_geom_angle
_geom_angle_site_symmetry_1
_geom_angle_site_symmetry_3
P1 Cu1 P2 87.51(3) . .
P1 Cu1 I1 116.68(3) . .
P2 Cu1 I1 118.45(3) . .
P1 Cu1 I1 113.63(3) . 2_655
P2 Cu1 I1 119.14(3) . 2_655
I1 Cu1 I1 102.041(18) . 2_655
P1 Cu1 Cu1 116.48(3) . 2_655
P2 Cu1 Cu1 156.00(2) . 2_655
I1 Cu1 Cu1 53.204(15) . 2_655
I1 Cu1 Cu1 52.391(14) 2_655 2_655
P3 Cu2 P4 87.22(3) . .
P3 Cu2 I2 118.32(3) . .
P4 Cu2 I2 118.02(3) . .
P3 Cu2 I2 113.96(3) . 2
P4 Cu2 I2 117.42(3) . 2
I2 Cu2 I2 102.509(17) . 2
P3 Cu2 Cu2 114.32(2) . 2
P4 Cu2 Cu2 158.41(2) . 2
I2 Cu2 Cu2 54.161(15) . 2
I2 Cu2 Cu2 54.010(14) 2 2
Cu1 I1 Cu1 74.405(18) . 2_655
Cu1 I1 I1 39.230(11) . 2_655
Cu1 I1 I1 38.730(12) 2_655 2_655
Cu2 I2 Cu2 71.829(18) . 2
Cu2 I2 I2 38.790(11) . 2
Cu2 I2 I2 38.701(11) 2 2
C1 P1 C13 103.90(17) . .
C1 P1 C7 102.74(16) . .
C13 P1 C7 103.05(16) . .
C1 P1 Cu1 100.98(12) . .
C13 P1 Cu1 122.84(12) . .
C7 P1 Cu1 120.27(12) . .
C19 P2 C25 103.16(18) . .
C19 P2 C2 105.94(17) . .
C25 P2 C2 100.02(17) . .
C19 P2 Cu1 106.11(12) . .
C25 P2 Cu1 137.92(13) . .
C2 P2 Cu1 100.23(12) . .
C45 P3 C39 103.79(15) . .
C45 P3 C33 104.13(15) . .
C39 P3 C33 101.89(15) . .
C45 P3 Cu2 124.03(11) . .
C39 P3 Cu2 118.65(11) . .
C33 P3 Cu2 101.06(11) . .
C51 P4 C34 104.71(15) . .
C51 P4 C57 101.56(16) . .
C34 P4 C57 101.57(16) . .
C51 P4 Cu2 106.25(11) . .
C34 P4 Cu2 100.21(11) . .
C57 P4 Cu2 138.68(12) . .
C6 C1 C2 119.6(3) . .
C6 C1 P1 122.7(3) . .
C2 C1 P1 117.7(3) . .
C3 C2 C1 118.6(3) . .
C3 C2 P2 121.7(3) . .
C1 C2 P2 119.4(3) . .
C4 C3 C2 120.9(4) . .
C3 C4 C5 120.6(4) . .
C4 C5 C6 119.4(4) . .
C5 C6 C1 120.8(4) . .
C12 C7 C8 119.3(3) . .
C12 C7 P1 118.5(3) . .
C8 C7 P1 122.1(3) . .
C9 C8 C7 120.3(4) . .
C8 C9 C10 120.5(4) . .
C11 C10 C9 119.4(4) . .
C10 C11 C12 120.6(4) . .
C7 C12 C11 120.0(4) . .
C18 C13 C14 119.8(4) . .
C18 C13 P1 122.9(3) . .
C14 C13 P1 117.2(3) . .
C13 C14 C15 119.2(4) . .
C16 C15 C14 119.5(4) . .
C15 C16 C17 122.4(4) . .
C18 C17 C16 118.4(4) . .
C17 C18 C13 120.3(4) . .
C20 C19 C24 120.2(4) . .
C20 C19 P2 120.4(3) . .
C24 C19 P2 119.1(3) . .
C19 C20 C21 120.4(5) . .
C22 C21 C20 119.9(5) . .
C21 C22 C23 119.9(4) . .
C22 C23 C24 122.0(5) . .
C23 C24 C19 117.4(4) . .
C23 C24 C31 120.0(4) . .
C19 C24 C31 122.6(3) . .
C30 C25 C26 119.3(4) . .
C30 C25 P2 120.5(3) . .
C26 C25 P2 120.0(3) . .
C27 C26 C25 120.4(4) . .
C28 C27 C26 119.6(4) . .
C29 C28 C27 120.7(4) . .
C28 C29 C30 121.2(4) . .
C25 C30 C29 118.6(4) . .
C25 C30 C32 121.6(4) . .
C29 C30 C32 119.8(4) . .
C38 C33 C34 119.4(3) . .
C38 C33 P3 122.7(3) . .
C34 C33 P3 117.9(3) . .
C35 C34 C33 118.5(3) . .
C35 C34 P4 122.0(3) . .
C33 C34 P4 119.4(3) . .
C36 C35 C34 121.6(3) . .
C35 C36 C37 119.5(3) . .
C38 C37 C36 120.3(3) . .
C37 C38 C33 120.7(3) . .
C44 C39 C40 119.3(3) . .
C44 C39 P3 118.8(3) . .
C40 C39 P3 121.9(3) . .
C41 C40 C39 120.1(3) . .
C40 C41 C42 119.9(3) . .
C43 C42 C41 120.4(3) . .
C42 C43 C44 119.7(4) . .
C43 C44 C39 120.5(3) . .
C50 C45 C46 118.9(3) . .
C50 C45 P3 123.4(3) . .
C46 C45 P3 117.7(3) . .
C47 C46 C45 120.2(3) . .
C46 C47 C48 120.8(3) . .
C49 C48 C47 119.1(3) . .
C48 C49 C50 120.8(4) . .
C49 C50 C45 120.2(3) . .
C52 C51 C56 120.7(3) . .
C52 C51 P4 120.3(3) . .
C56 C51 P4 118.8(3) . .
C53 C52 C51 120.5(3) . .
C54 C53 C52 119.4(3) . .
C53 C54 C55 120.1(3) . .
C54 C55 C56 121.8(4) . .
C55 C56 C51 117.4(3) . .
C55 C56 C63 119.1(3) . .
C51 C56 C63 123.4(3) . .
C58 C57 C62 119.3(3) . .
C58 C57 P4 120.5(3) . .
C62 C57 P4 120.2(3) . .
C59 C58 C57 121.1(4) . .
C60 C59 C58 119.6(4) . .
C59 C60 C61 120.2(4) . .
C60 C61 C62 121.3(4) . .
C61 C62 C57 118.5(4) . .
C61 C62 C64 120.1(4) . .
C57 C62 C64 121.4(3) . .

loop_
_geom_bond_atom_site_label_1
_geom_bond_atom_site_label_2
_geom_bond_distance
_geom_bond_site_symmetry_2
Cu1 P1 2.2697(10) .
Cu1 P2 2.3267(10) .
Cu1 I1 2.6114(6) .
Cu1 I1 2.6397(5) 2_655
Cu1 Cu1 3.1751(10) 2_655
Cu2 P3 2.2761(9) .
Cu2 P4 2.3450(9) .
Cu2 I2 2.6428(5) .
Cu2 I2 2.6479(5) 2
Cu2 Cu2 3.1034(9) 2
I1 Cu1 2.6397(5) 2_655
I1 I1 4.0821(4) 2_655
I2 Cu2 2.6479(5) 2
I2 I2 4.1264(4) 2
P1 C1 1.829(4) .
P1 C13 1.831(4) .
P1 C7 1.836(3) .
P2 C19 1.826(4) .
P2 C25 1.843(4) .
P2 C2 1.844(4) .
P3 C45 1.833(3) .
P3 C39 1.836(3) .
P3 C33 1.836(4) .
P4 C51 1.831(3) .
P4 C34 1.839(4) .
P4 C57 1.844(4) .
C1 C6 1.397(5) .
C1 C2 1.412(5) .
C2 C3 1.403(5) .
C3 C4 1.385(6) .
C4 C5 1.386(6) .
C5 C6 1.396(5) .
C7 C12 1.389(5) .
C7 C8 1.396(5) .
C8 C9 1.384(5) .
C9 C10 1.389(6) .
C10 C11 1.383(6) .
C11 C12 1.395(5) .
C13 C18 1.384(6) .
C13 C14 1.397(5) .
C14 C15 1.399(6) .
C15 C16 1.340(7) .
C16 C17 1.386(6) .
C17 C18 1.383(6) .
C19 C20 1.394(6) .
C19 C24 1.412(6) .
C20 C21 1.399(6) .
C21 C22 1.378(9) .
C22 C23 1.379(9) .
C23 C24 1.409(6) .
C24 C31 1.496(7) .
C25 C30 1.404(6) .
C25 C26 1.416(6) .
C26 C27 1.390(6) .
C27 C28 1.384(6) .
C28 C29 1.372(6) .
C29 C30 1.405(6) .
C30 C32 1.484(6) .
C33 C38 1.399(5) .
C33 C34 1.419(5) .
C34 C35 1.405(5) .
C35 C36 1.383(5) .
C36 C37 1.393(6) .
C37 C38 1.390(5) .
C39 C44 1.397(5) .
C39 C40 1.403(5) .
C40 C41 1.391(5) .
C41 C42 1.395(6) .
C42 C43 1.387(6) .
C43 C44 1.395(5) .
C45 C50 1.396(5) .
C45 C46 1.401(5) .
C46 C47 1.387(5) .
C47 C48 1.390(6) .
C48 C49 1.384(6) .
C49 C50 1.391(5) .
C51 C52 1.397(5) .
C51 C56 1.402(5) .
C52 C53 1.392(5) .
C53 C54 1.377(6) .
C54 C55 1.395(6) .
C55 C56 1.396(5) .
C56 C63 1.502(5) .
C57 C58 1.399(5) .
C57 C62 1.408(5) .
C58 C59 1.387(5) .
C59 C60 1.378(6) .
C60 C61 1.385(6) .
C61 C62 1.397(5) .
C62 C64 1.501(5) .

loop_
_geom_torsion_atom_site_label_1
_geom_torsion_atom_site_label_2
_geom_torsion_atom_site_label_3
_geom_torsion_atom_site_label_4
_geom_torsion
_geom_torsion_site_symmetry_2
_geom_torsion_site_symmetry_3
_geom_torsion_site_symmetry_4
I1 Cu1 Cu1 I1 -154.83(3) . 2_655 2_655
I1 Cu1 Cu1 I1 154.83(3) 2_655 . 2_655
I2 Cu2 Cu2 I2 -148.73(3) . 2 2
I2 Cu2 Cu2 I2 148.73(3) 2 . 2
